data_4066616
loop_
_publ_author_name
'Pa\<zick\'y, Marek'
'Loos, Annette'
'Ferreira, Maria Jo\~ao'
'Serra, Daniel'
'Vinokurov, Nikolai'
'Rominger, Frank'
'J\"akel, Christoph'
'Hashmi, A. Stephen K.'
'Limbach, Michael'

_publ_section_title
;
 Synthesis, Reactivity, and Electrochemical Studies of Gold(I) and
 Gold(III) Complexes Supported by N-Heterocyclic Carbenes and Their
 Application in Catalysis
;
_journal_coden_ASTM ORGND7
_journal_issue 20
_journal_name_full Organometallics
_journal_page_first 4448
_journal_page_last 4458
_journal_paper_doi 10.1021/om1005484
_journal_volume 29
_journal_year 2010
_chemical_formula_sum 'C17 H17 Au Cl3 N3'
_chemical_formula_weight 566.65
_chemical_name_common 'in manuscript 2d'
_space_group_IT_number 14
_symmetry_cell_setting monoclinic
_symmetry_space_group_name_Hall '-P 2yn'
_symmetry_space_group_name_H-M 'P 1 21/n 1'
_atom_sites_solution_hydrogens geom
_atom_sites_solution_primary direct
_atom_sites_solution_secondary difmap
_audit_creation_method SHELXL-97
_cell_angle_alpha 90.00
_cell_angle_beta 101.882(17)
_cell_angle_gamma 90.00
_cell_formula_units_Z 4
_cell_length_a 9.088(2)
_cell_length_b 14.856(2)
_cell_length_c 13.789(3)
_cell_measurement_temperature 200(2)
_cell_measurement_theta_max 27.50
_cell_measurement_theta_min 2.04
_cell_volume 1821.8(6)
_computing_cell_refinement 'SMART, Bruker (2000)'
_computing_data_collection 'SMART, Bruker (2000)'
_computing_data_reduction 'XPREP, Bruker (2000)'
_computing_molecular_graphics 'SHELXTL, Bruker (2000)'
_computing_publication_material 'SHELXTL, Bruker (2000)'
_computing_structure_refinement 'SHELXL-97 (Sheldrick, 1997)'
_computing_structure_solution 'SHELXS-97 (Sheldrick, 1990)'
_diffrn_ambient_temperature 200(2)
_diffrn_measured_fraction_theta_full 0.999
_diffrn_measured_fraction_theta_max 0.999
_diffrn_measurement_device_type 'CCD area detector'
_diffrn_measurement_method 'omega scans'
_diffrn_radiation_monochromator graphite
_diffrn_radiation_source 'fine-focus sealed tube'
_diffrn_radiation_type MoK\a
_diffrn_radiation_wavelength 0.71073
_diffrn_reflns_av_R_equivalents 0.0456
_diffrn_reflns_av_sigmaI/netI 0.0360
_diffrn_reflns_limit_h_max 11
_diffrn_reflns_limit_h_min -11
_diffrn_reflns_limit_k_max 19
_diffrn_reflns_limit_k_min -19
_diffrn_reflns_limit_l_max 17
_diffrn_reflns_limit_l_min -17
_diffrn_reflns_number 18156
_diffrn_reflns_theta_full 27.50
_diffrn_reflns_theta_max 27.50
_diffrn_reflns_theta_min 2.04
_diffrn_standards_decay_% <1
_exptl_absorpt_coefficient_mu 8.519
_exptl_absorpt_correction_T_max 0.7269
_exptl_absorpt_correction_T_min 0.1776
_exptl_absorpt_correction_type multi-scan
_exptl_absorpt_process_details
;
Sheldrick, G. M. (2008). <i>SADABS</i>. University of G\"ottingen, Germany.
;
_exptl_crystal_colour yellow
_exptl_crystal_density_diffrn 2.066
_exptl_crystal_density_method 'not measured'
_exptl_crystal_description polyhedron
_exptl_crystal_F_000 1080
_exptl_crystal_size_max 0.31
_exptl_crystal_size_mid 0.13
_exptl_crystal_size_min 0.04
_refine_diff_density_max 3.379
_refine_diff_density_min -0.798
_refine_diff_density_rms 0.152
_refine_ls_extinction_method none
_refine_ls_goodness_of_fit_ref 1.075
_refine_ls_hydrogen_treatment constr
_refine_ls_matrix_type full
_refine_ls_number_parameters 220
_refine_ls_number_reflns 4185
_refine_ls_number_restraints 0
_refine_ls_restrained_S_all 1.075
_refine_ls_R_factor_all 0.0405
_refine_ls_R_factor_gt 0.0297
_refine_ls_shift/su_max 0.001
_refine_ls_shift/su_mean 0.001
_refine_ls_structure_factor_coef Fsqd
_refine_ls_weighting_details 'calc w=1/[\s^2^(Fo^2^)+(0.0295P)^2^+5.3062P] where P=(Fo^2^+2Fc^2^)/3'
_refine_ls_weighting_scheme calc
_refine_ls_wR_factor_gt 0.0678
_refine_ls_wR_factor_ref 0.0727
_reflns_number_gt 3545
_reflns_number_total 4185
_reflns_threshold_expression >2sigma(I)
_cod_data_source_file om1005484_si_002.cif
_cod_data_source_block nv2
_cod_depositor_comments
;
The following automatic conversions were performed:

'_symmetry_cell_setting' value 'Monoclinic' changed to 'monoclinic'
according to /home/saulius/struct/CIF-dictionaries/cif_core.dic
dictionary named 'cif_core.dic' version 2.4.1 from 2010-06-29.

Automatic conversion script
Id: cif_fix_values 1715 2011-07-08 13:25:40Z adriana 

 Updated bibliographic information.

 Antanas Vaitkus,
 2021-09-21
;
_cod_original_cell_volume 1821.8(7)
_cod_original_sg_symbol_H-M P2(1)/n
_cod_database_code 4066616

loop_
_symmetry_equiv_pos_as_xyz
'x, y, z'
'-x+1/2, y+1/2, -z+1/2'
'-x, -y, -z'
'x-1/2, -y-1/2, z-1/2'

loop_
_atom_site_label
_atom_site_type_symbol
_atom_site_fract_x
_atom_site_fract_y
_atom_site_fract_z
_atom_site_U_iso_or_equiv
_atom_site_adp_type
_atom_site_occupancy
_atom_site_symmetry_multiplicity
_atom_site_calc_flag
_atom_site_refinement_flags
Au1 Au 0.185074(19) 0.185260(12) 0.121516(14) 0.02218(7) Uani 1 1 d .
Cl1 Cl 0.06288(16) 0.13541(11) -0.03222(10) 0.0386(3) Uani 1 1 d .
Cl2 Cl -0.02653(15) 0.15547(10) 0.18466(11) 0.0370(3) Uani 1 1 d .
Cl3 Cl 0.30603(15) 0.23572(9) 0.27470(10) 0.0334(3) Uani 1 1 d .
N1 N 0.4131(4) 0.2877(3) 0.0331(3) 0.0237(9) Uani 1 1 d .
N2 N 0.4912(4) 0.1537(3) 0.0779(3) 0.0208(8) Uani 1 1 d .
N3 N 0.3725(5) 0.0343(3) 0.1381(3) 0.0301(10) Uani 1 1 d .
C1 C 0.3733(5) 0.2111(3) 0.0724(3) 0.0206(10) Uani 1 1 d .
C2 C 0.5557(6) 0.2789(4) 0.0129(4) 0.0307(12) Uani 1 1 d .
H2 H 0.6087 0.3235 -0.0156 0.037 Uiso 1 1 calc R
C3 C 0.6047(6) 0.1965(4) 0.0406(4) 0.0294(12) Uani 1 1 d .
H3 H 0.6992 0.1715 0.0359 0.035 Uiso 1 1 calc R
C4 C 0.4982(6) 0.0635(3) 0.1150(3) 0.0225(10) Uani 1 1 d .
C5 C 0.3724(7) -0.0510(4) 0.1718(4) 0.0359(13) Uani 1 1 d .
H5 H 0.2830 -0.0737 0.1884 0.043 Uiso 1 1 calc R
C6 C 0.4962(6) -0.1065(4) 0.1834(4) 0.0332(12) Uani 1 1 d .
H6 H 0.4923 -0.1662 0.2074 0.040 Uiso 1 1 calc R
C7 C 0.6248(6) -0.0737(4) 0.1594(4) 0.0319(12) Uani 1 1 d .
H7 H 0.7119 -0.1105 0.1673 0.038 Uiso 1 1 calc R
C8 C 0.6279(6) 0.0129(4) 0.1239(4) 0.0294(11) Uani 1 1 d .
H8 H 0.7157 0.0368 0.1063 0.035 Uiso 1 1 calc R
C9 C 0.3282(5) 0.3717(3) 0.0159(4) 0.0242(10) Uani 1 1 d .
C10 C 0.3570(6) 0.4381(3) 0.0885(4) 0.0272(11) Uani 1 1 d .
C11 C 0.2754(6) 0.5188(4) 0.0691(4) 0.0291(11) Uani 1 1 d .
H11 H 0.2898 0.5648 0.1180 0.035 Uiso 1 1 calc R
C12 C 0.1745(6) 0.5328(3) -0.0197(4) 0.0273(11) Uani 1 1 d .
C13 C 0.1551(6) 0.4659(3) -0.0911(4) 0.0277(11) Uani 1 1 d .
H13 H 0.0877 0.4761 -0.1526 0.033 Uiso 1 1 calc R
C14 C 0.2317(6) 0.3839(3) -0.0754(4) 0.0253(11) Uani 1 1 d .
C15 C 0.4762(7) 0.4276(4) 0.1810(4) 0.0397(14) Uani 1 1 d .
H15A H 0.4622 0.3702 0.2129 0.060 Uiso 1 1 calc R
H15B H 0.4686 0.4772 0.2266 0.060 Uiso 1 1 calc R
H15C H 0.5756 0.4287 0.1638 0.060 Uiso 1 1 calc R
C16 C 0.0915(6) 0.6215(4) -0.0404(4) 0.0320(12) Uani 1 1 d .
H16A H 0.1358 0.6568 -0.0872 0.048 Uiso 1 1 calc R
H16B H 0.0997 0.6552 0.0216 0.048 Uiso 1 1 calc R
H16C H -0.0147 0.6099 -0.0690 0.048 Uiso 1 1 calc R
C17 C 0.2117(7) 0.3138(4) -0.1565(4) 0.0333(12) Uani 1 1 d .
H17A H 0.3106 0.2949 -0.1671 0.050 Uiso 1 1 calc R
H17B H 0.1533 0.3394 -0.2180 0.050 Uiso 1 1 calc R
H17C H 0.1585 0.2616 -0.1371 0.050 Uiso 1 1 calc R

loop_
_atom_site_aniso_label
_atom_site_aniso_U_11
_atom_site_aniso_U_22
_atom_site_aniso_U_33
_atom_site_aniso_U_23
_atom_site_aniso_U_13
_atom_site_aniso_U_12
Au1 0.01787(10) 0.01932(10) 0.02910(11) 0.00464(8) 0.00425(7) 0.00128(7)
Cl1 0.0314(7) 0.0539(9) 0.0273(7) -0.0007(6) -0.0016(5) -0.0129(6)
Cl2 0.0244(6) 0.0381(7) 0.0514(8) 0.0085(6) 0.0145(6) -0.0003(6)
Cl3 0.0327(7) 0.0383(8) 0.0290(6) -0.0054(6) 0.0055(5) -0.0036(6)
N1 0.0183(19) 0.018(2) 0.034(2) 0.0065(17) 0.0029(17) -0.0005(16)
N2 0.0166(19) 0.020(2) 0.025(2) 0.0018(16) 0.0017(16) -0.0010(16)
N3 0.028(2) 0.022(2) 0.042(3) 0.0066(19) 0.0102(19) 0.0033(18)
C1 0.019(2) 0.019(2) 0.022(2) 0.0009(18) 0.0017(18) 0.0007(18)
C2 0.021(2) 0.029(3) 0.042(3) 0.011(2) 0.006(2) 0.001(2)
C3 0.020(2) 0.032(3) 0.038(3) 0.002(2) 0.009(2) 0.001(2)
C4 0.031(3) 0.015(2) 0.020(2) -0.0007(18) 0.0038(19) 0.003(2)
C5 0.040(3) 0.025(3) 0.045(3) 0.008(2) 0.014(3) 0.001(2)
C6 0.043(3) 0.019(3) 0.037(3) 0.002(2) 0.005(3) 0.002(2)
C7 0.036(3) 0.022(3) 0.034(3) -0.004(2) 0.000(2) 0.009(2)
C8 0.025(3) 0.028(3) 0.033(3) 0.000(2) 0.001(2) 0.002(2)
C9 0.022(2) 0.018(2) 0.032(3) 0.007(2) 0.006(2) 0.0000(19)
C10 0.026(2) 0.020(2) 0.034(3) 0.004(2) 0.003(2) -0.005(2)
C11 0.033(3) 0.022(3) 0.033(3) 0.002(2) 0.008(2) -0.005(2)
C12 0.025(2) 0.020(3) 0.039(3) 0.009(2) 0.011(2) 0.001(2)
C13 0.027(3) 0.026(3) 0.030(3) 0.011(2) 0.003(2) 0.001(2)
C14 0.026(2) 0.022(3) 0.029(3) 0.007(2) 0.009(2) -0.002(2)
C15 0.045(3) 0.033(3) 0.034(3) 0.002(2) -0.007(3) -0.004(3)
C16 0.029(3) 0.024(3) 0.045(3) 0.006(2) 0.011(2) 0.003(2)
C17 0.040(3) 0.031(3) 0.029(3) 0.003(2) 0.007(2) 0.004(2)

loop_
_atom_type_symbol
_atom_type_description
_atom_type_scat_dispersion_real
_atom_type_scat_dispersion_imag
_atom_type_scat_source
C C 0.0033 0.0016 'International Tables Vol C Tables 4.2.6.8 and 6.1.1.4'
H H 0.0000 0.0000 'International Tables Vol C Tables 4.2.6.8 and 6.1.1.4'
N N 0.0061 0.0033 'International Tables Vol C Tables 4.2.6.8 and 6.1.1.4'
Cl Cl 0.1484 0.1585 'International Tables Vol C Tables 4.2.6.8 and 6.1.1.4'
Au Au -2.0133 8.8022 'International Tables Vol C Tables 4.2.6.8 and 6.1.1.4'

loop_
_geom_angle_atom_site_label_1
_geom_angle_atom_site_label_2
_geom_angle_atom_site_label_3
_geom_angle
C1 Au1 Cl3 88.17(14)
C1 Au1 Cl1 91.94(14)
Cl3 Au1 Cl1 179.66(6)
C1 Au1 Cl2 177.70(14)
Cl3 Au1 Cl2 89.65(5)
Cl1 Au1 Cl2 90.25(6)
C1 N1 C2 110.0(4)
C1 N1 C9 127.8(4)
C2 N1 C9 122.2(4)
C1 N2 C3 109.1(4)
C1 N2 C4 125.7(4)
C3 N2 C4 125.1(4)
C4 N3 C5 117.0(5)
N1 C1 N2 106.3(4)
N1 C1 Au1 128.3(4)
N2 C1 Au1 125.4(4)
C3 C2 N1 107.5(5)
C2 C3 N2 107.1(5)
N3 C4 C8 124.3(5)
N3 C4 N2 114.7(4)
C8 C4 N2 121.0(5)
N3 C5 C6 122.9(5)
C7 C6 C5 118.5(5)
C6 C7 C8 119.9(5)
C7 C8 C4 117.4(5)
C14 C9 C10 123.3(5)
C14 C9 N1 118.2(5)
C10 C9 N1 118.3(4)
C9 C10 C11 117.0(5)
C9 C10 C15 122.2(5)
C11 C10 C15 120.7(5)
C12 C11 C10 121.6(5)
C13 C12 C11 119.0(5)
C13 C12 C16 120.2(5)
C11 C12 C16 120.7(5)
C12 C13 C14 121.9(5)
C9 C14 C13 117.1(5)
C9 C14 C17 122.5(5)
C13 C14 C17 120.4(5)

loop_
_geom_bond_atom_site_label_1
_geom_bond_atom_site_label_2
_geom_bond_distance
Au1 C1 2.003(5)
Au1 Cl3 2.2970(14)
Au1 Cl1 2.3036(14)
Au1 Cl2 2.3112(14)
N1 C1 1.341(6)
N1 C2 1.387(6)
N1 C9 1.460(6)
N2 C1 1.359(6)
N2 C3 1.397(6)
N2 C4 1.431(6)
N3 C4 1.320(6)
N3 C5 1.349(7)
C2 C3 1.332(7)
C4 C8 1.382(7)
C5 C6 1.378(8)
C6 C7 1.368(8)
C7 C8 1.378(8)
C9 C14 1.390(7)
C9 C10 1.392(7)
C10 C11 1.406(7)
C10 C15 1.501(7)
C11 C12 1.386(7)
C12 C13 1.384(7)
C12 C16 1.517(7)
C13 C14 1.397(7)
C14 C17 1.513(7)

loop_
_geom_torsion_atom_site_label_1
_geom_torsion_atom_site_label_2
_geom_torsion_atom_site_label_3
_geom_torsion_atom_site_label_4
_geom_torsion
C2 N1 C1 N2 0.5(6)
C9 N1 C1 N2 -177.1(4)
C2 N1 C1 Au1 177.2(4)
C9 N1 C1 Au1 -0.3(8)
C3 N2 C1 N1 -0.3(5)
C4 N2 C1 N1 -179.8(4)
C3 N2 C1 Au1 -177.2(4)
C4 N2 C1 Au1 3.4(7)
Cl3 Au1 C1 N1 -89.7(4)
Cl1 Au1 C1 N1 90.0(4)
Cl2 Au1 C1 N1 -108(3)
Cl3 Au1 C1 N2 86.4(4)
Cl1 Au1 C1 N2 -93.9(4)
Cl2 Au1 C1 N2 68(4)
C1 N1 C2 C3 -0.5(6)
C9 N1 C2 C3 177.2(5)
N1 C2 C3 N2 0.3(6)
C1 N2 C3 C2 0.0(6)
C4 N2 C3 C2 179.4(5)
C5 N3 C4 C8 -0.4(8)
C5 N3 C4 N2 178.9(5)
C1 N2 C4 N3 5.3(7)
C3 N2 C4 N3 -174.1(5)
C1 N2 C4 C8 -175.4(5)
C3 N2 C4 C8 5.3(7)
C4 N3 C5 C6 0.5(8)
N3 C5 C6 C7 -0.1(9)
C5 C6 C7 C8 -0.5(8)
C6 C7 C8 C4 0.6(8)
N3 C4 C8 C7 -0.1(8)
N2 C4 C8 C7 -179.4(5)
C1 N1 C9 C14 -91.1(6)
C2 N1 C9 C14 91.5(6)
C1 N1 C9 C10 93.9(6)
C2 N1 C9 C10 -83.5(6)
C14 C9 C10 C11 4.2(8)
N1 C9 C10 C11 178.9(4)
C14 C9 C10 C15 -172.0(5)
N1 C9 C10 C15 2.8(7)
C9 C10 C11 C12 -2.1(7)
C15 C10 C11 C12 174.2(5)
C10 C11 C12 C13 -0.6(8)
C10 C11 C12 C16 -178.0(5)
C11 C12 C13 C14 1.5(8)
C16 C12 C13 C14 178.8(5)
C10 C9 C14 C13 -3.4(7)
N1 C9 C14 C13 -178.2(4)
C10 C9 C14 C17 174.8(5)
N1 C9 C14 C17 0.1(7)
C12 C13 C14 C9 0.5(7)
C12 C13 C14 C17 -177.8(5)
